data_1510634
loop_
_publ_author_name
'Volovka, I.P.'
'Kuz'ma, Yu.B.'

_publ_section_title
;
 Crystal structure of uranium cobalt boride U3 Co7 B2
;
_journal_name_full 'Izvestiya Akademii Nauk SSSR, Neorganicheskie Materialy'
_journal_page_first 1681
_journal_page_last 1683
_journal_volume 16
_journal_year 1980
_chemical_formula_sum 'B2 Co7 U3'
_chemical_name_systematic 'U3 Co7 B2'
_space_group_IT_number 194
_symmetry_space_group_name_Hall '-P 6c 2c'
_symmetry_space_group_name_H-M 'P 63/m m c'
_cell_angle_alpha 90
_cell_angle_beta 90
_cell_angle_gamma 120
_cell_formula_units_Z 2
_cell_length_a 4.98
_cell_length_b 4.98
_cell_length_c 13.947
_cell_volume 299.551
_citation_journal_id_ASTM IVNMAW
_cod_data_source_file boron_117.cif
_cod_data_source_block B2Co7U3
_cod_original_cell_volume 299.5505
_cod_database_code 1510634

loop_
_symmetry_equiv_pos_as_xyz
x,y,z
x-y,x,z+1/2
-y,x-y,z
-x,-y,z+1/2
-x+y,-x,z
y,-x+y,z+1/2
-y,-x,-z+1/2
x-y,-y,-z
x,x-y,-z+1/2
y,x,-z
-x+y,y,-z+1/2
-x,-x+y,-z
-x,-y,-z
-x+y,-x,-z-1/2
y,-x+y,-z
x,y,-z-1/2
x-y,x,-z
-y,x-y,-z-1/2
y,x,z-1/2
-x+y,y,z
-x,-x+y,z-1/2
-y,-x,z
x-y,-y,z-1/2
x,x-y,z

loop_
_atom_site_label
_atom_site_type_symbol
_atom_site_fract_x
_atom_site_fract_y
_atom_site_fract_z
_atom_site_occupancy
_atom_site_U_iso_or_equiv
Co2 Co 0.841 0.682 0.14 1 0.0
Co1 Co 0 0 0 1 0.0
U1 U 0.3333 0.6667 0.25 1 0.0
B1 B 0 0 0.25 1 0.0
B2 B 0.3333 0.6667 0.75 1 0.0
U2 U 0.3333 0.6667 0.033 1 0.0
